data_7037707
loop_
_publ_author_name
'Dub, Pavel A.'
'Scott, Brian L.'
'Gordon, John C.'

_publ_section_title
;
 First-row transition metal complexes of ENENES ligands: the ability of
 the thioether donor to impact the coordination chemistry.
;
_journal_issue 4
_journal_name_full 'Dalton transactions (Cambridge, England : 2003)'
_journal_page_first 1560
_journal_page_last 1571
_journal_paper_doi 10.1039/c5dt03855c
_journal_volume 45
_journal_year 2016
_chemical_formula_sum 'C14 H22 Cl2 Fe N2 O S'
_chemical_formula_weight 393.15
_chemical_name_systematic
; 
 ? 
;
_space_group_IT_number 14
_symmetry_cell_setting monoclinic
_symmetry_space_group_name_Hall '-P 2yn'
_symmetry_space_group_name_H-M 'P 1 21/n 1'
_atom_sites_solution_hydrogens geom
_atom_sites_solution_primary direct
_atom_sites_solution_secondary difmap
_audit_creation_method SHELXL-97
_audit_update_record
;
2015-11-30 deposited with the CCDC.
2015-12-11 downloaded from the CCDC.
;
_cell_angle_alpha 90.00
_cell_angle_beta 90.269(4)
_cell_angle_gamma 90.00
_cell_formula_units_Z 8
_cell_length_a 7.0525(6)
_cell_length_b 21.2477(19)
_cell_length_c 23.0147(17)
_cell_measurement_reflns_used 9888
_cell_measurement_temperature 100(2)
_cell_measurement_theta_max 30.25
_cell_measurement_theta_min 2.82
_cell_volume 3448.7(5)
_computing_cell_refinement 'Bruker SAINT'
_computing_data_collection 'Bruker APEX2'
_computing_data_reduction 'Bruker SAINT'
_computing_molecular_graphics 'Bruker SHELXTL'
_computing_publication_material 'Bruker SHELXTL'
_computing_structure_refinement 'SHELXL-2013 (Sheldrick 2013)'
_computing_structure_solution 'SHELXS-97 (Sheldrick 2008)'
_diffrn_ambient_temperature 100(2)
_diffrn_measured_fraction_theta_full 1.000
_diffrn_measured_fraction_theta_max 1.000
_diffrn_measurement_device_type 'Bruker D8 with Apex II CCD detector'
_diffrn_measurement_method '\f and \w scans'
_diffrn_radiation_monochromator graphite
_diffrn_radiation_source 'fine-focus sealed tube'
_diffrn_radiation_type MoK\a
_diffrn_radiation_wavelength 0.71073
_diffrn_reflns_av_R_equivalents 0.0761
_diffrn_reflns_av_sigmaI/netI 0.0417
_diffrn_reflns_limit_h_max 8
_diffrn_reflns_limit_h_min -8
_diffrn_reflns_limit_k_max 25
_diffrn_reflns_limit_k_min -25
_diffrn_reflns_limit_l_max 28
_diffrn_reflns_limit_l_min -28
_diffrn_reflns_number 59050
_diffrn_reflns_theta_full 25.00
_diffrn_reflns_theta_max 25.68
_diffrn_reflns_theta_min 1.30
_exptl_absorpt_coefficient_mu 1.305
_exptl_absorpt_correction_T_max 0.7578
_exptl_absorpt_correction_T_min 0.7050
_exptl_absorpt_correction_type multi-scan
_exptl_absorpt_process_details SADABS
_exptl_crystal_colour blue
_exptl_crystal_density_diffrn 1.514
_exptl_crystal_density_method 'not measured'
_exptl_crystal_description needle
_exptl_crystal_F_000 1632
_exptl_crystal_size_max 0.29
_exptl_crystal_size_mid 0.26
_exptl_crystal_size_min 0.22
_refine_diff_density_max 0.522
_refine_diff_density_min -0.387
_refine_diff_density_rms 0.081
_refine_ls_extinction_method none
_refine_ls_goodness_of_fit_ref 1.163
_refine_ls_hydrogen_treatment mixed
_refine_ls_matrix_type full
_refine_ls_number_parameters 385
_refine_ls_number_reflns 6557
_refine_ls_number_restraints 0
_refine_ls_restrained_S_all 1.163
_refine_ls_R_factor_all 0.0504
_refine_ls_R_factor_gt 0.0332
_refine_ls_shift/su_max 0.002
_refine_ls_shift/su_mean 0.000
_refine_ls_structure_factor_coef Fsqd
_refine_ls_weighting_details 'calc w=1/[\s^2^(Fo^2^)+(0.0297P)^2^+0.0000P] where P=(Fo^2^+2Fc^2^)/3'
_refine_ls_weighting_scheme calc
_refine_ls_wR_factor_gt 0.0700
_refine_ls_wR_factor_ref 0.0762
_reflns_number_gt 5061
_reflns_number_total 6557
_reflns_threshold_expression >2sigma(I)
_cod_data_source_file c5dt03855c2.cif
_cod_data_source_block fenns
_cod_depositor_comments 'Adding full bibliography for 7037703--7037707.cif.'
_cod_original_sg_symbol_H-M 'P 21/n'
_cod_database_code 7037707

loop_
_symmetry_equiv_pos_as_xyz
'x, y, z'
'-x+1/2, y+1/2, -z+1/2'
'-x, -y, -z'
'x-1/2, -y-1/2, z-1/2'

loop_
_atom_site_label
_atom_site_type_symbol
_atom_site_fract_x
_atom_site_fract_y
_atom_site_fract_z
_atom_site_U_iso_or_equiv
_atom_site_adp_type
_atom_site_occupancy
_atom_site_symmetry_multiplicity
_atom_site_calc_flag
_atom_site_refinement_flags
Fe1 Fe 0.54298(5) 0.138647(17) 0.666401(14) 0.01054(10) Uani 1 1 d .
Fe2 Fe 0.04786(5) 0.488376(17) 0.647915(15) 0.01195(10) Uani 1 1 d .
Cl1 Cl 0.70370(9) 0.12124(3) 0.74903(2) 0.01628(15) Uani 1 1 d .
Cl2 Cl 0.68089(8) 0.18042(3) 0.58756(2) 0.01508(14) Uani 1 1 d .
Cl3 Cl 0.19034(9) 0.44429(3) 0.57101(3) 0.01890(15) Uani 1 1 d .
Cl4 Cl 0.20425(9) 0.50723(3) 0.73122(3) 0.01710(15) Uani 1 1 d .
S1 S 0.81434(9) -0.03797(3) 0.54897(3) 0.01717(16) Uani 1 1 d .
S2 S 0.30869(10) 0.67146(4) 0.53240(3) 0.02357(17) Uani 1 1 d .
O1 O 0.2772(2) 0.30327(8) 0.71322(8) 0.0231(4) Uani 1 1 d .
O2 O -0.2250(3) 0.32392(9) 0.69449(8) 0.0248(5) Uani 1 1 d .
N1 N 0.2556(3) 0.17346(9) 0.67572(8) 0.0098(4) Uani 1 1 d .
N2 N 0.4038(3) 0.05793(10) 0.63113(8) 0.0105(5) Uani 1 1 d .
N3 N -0.2401(3) 0.45369(10) 0.65726(8) 0.0125(5) Uani 1 1 d .
N4 N -0.0897(3) 0.56941(10) 0.61307(9) 0.0133(5) Uani 1 1 d .
C1 C 0.2096(4) 0.19411(12) 0.73595(10) 0.0166(6) Uani 1 1 d .
H1A H 0.2407 0.1607 0.7631 0.020 Uiso 1 1 calc R
H1B H 0.0748 0.2025 0.7388 0.020 Uiso 1 1 calc R
C2 C 0.3192(4) 0.25258(13) 0.75178(11) 0.0240(7) Uani 1 1 d .
H2A H 0.2882 0.2649 0.7912 0.029 Uiso 1 1 calc R
H2B H 0.4540 0.2436 0.7504 0.029 Uiso 1 1 calc R
C3 C 0.3250(4) 0.28558(12) 0.65562(11) 0.0186(6) Uani 1 1 d .
H3A H 0.4600 0.2771 0.6536 0.022 Uiso 1 1 calc R
H3B H 0.2969 0.3201 0.6294 0.022 Uiso 1 1 calc R
C4 C 0.2164(3) 0.22800(11) 0.63671(10) 0.0137(6) Uani 1 1 d .
H4A H 0.0817 0.2372 0.6370 0.016 Uiso 1 1 calc R
H4B H 0.2516 0.2172 0.5973 0.016 Uiso 1 1 calc R
C5 C 0.1310(3) 0.12014(11) 0.65907(10) 0.0120(5) Uani 1 1 d .
H5A H 0.0085 0.1361 0.6467 0.014 Uiso 1 1 calc R
H5B H 0.1114 0.0931 0.6925 0.014 Uiso 1 1 calc R
C6 C 0.2188(3) 0.08255(12) 0.61043(10) 0.0129(5) Uani 1 1 d .
H6A H 0.1360 0.0480 0.5996 0.016 Uiso 1 1 calc R
H6B H 0.2370 0.1091 0.5766 0.016 Uiso 1 1 calc R
C7 C 0.5043(3) 0.02287(12) 0.58553(10) 0.0126(5) Uani 1 1 d .
H7A H 0.5360 0.0512 0.5539 0.015 Uiso 1 1 calc R
H7B H 0.4223 -0.0099 0.5702 0.015 Uiso 1 1 calc R
C8 C 0.6846(3) -0.00660(12) 0.60969(10) 0.0139(6) Uani 1 1 d .
H8A H 0.6538 -0.0399 0.6369 0.017 Uiso 1 1 calc R
H8B H 0.7599 0.0248 0.6298 0.017 Uiso 1 1 calc R
C9 C 1.0117(3) -0.07580(11) 0.58094(10) 0.0125(5) Uani 1 1 d .
C10 C 1.0546(4) -0.07518(12) 0.63969(10) 0.0150(6) Uani 1 1 d .
H10 H 0.9766 -0.0538 0.6655 0.018 Uiso 1 1 calc R
C11 C 1.2148(4) -0.10669(12) 0.66007(11) 0.0160(6) Uani 1 1 d .
H11 H 1.2428 -0.1066 0.6996 0.019 Uiso 1 1 calc R
C12 C 1.3319(4) -0.13801(12) 0.62212(11) 0.0168(6) Uani 1 1 d .
H12 H 1.4389 -0.1589 0.6359 0.020 Uiso 1 1 calc R
C13 C 1.2894(4) -0.13823(12) 0.56317(11) 0.0159(6) Uani 1 1 d .
H13 H 1.3684 -0.1593 0.5375 0.019 Uiso 1 1 calc R
C14 C 1.1311(3) -0.10738(12) 0.54243(10) 0.0131(6) Uani 1 1 d .
H14 H 1.1037 -0.1076 0.5029 0.016 Uiso 1 1 calc R
C15 C -0.2776(3) 0.39996(11) 0.61736(10) 0.0149(6) Uani 1 1 d .
H15A H -0.2381 0.4110 0.5784 0.018 Uiso 1 1 calc R
H15B H -0.4126 0.3912 0.6163 0.018 Uiso 1 1 calc R
C16 C -0.1718(4) 0.34193(12) 0.63721(12) 0.0219(6) Uani 1 1 d .
H16A H -0.1982 0.3076 0.6106 0.026 Uiso 1 1 calc R
H16B H -0.0366 0.3502 0.6363 0.026 Uiso 1 1 calc R
C17 C -0.1842(4) 0.37395(13) 0.73349(11) 0.0225(6) Uani 1 1 d .
H17A H -0.0490 0.3824 0.7333 0.027 Uiso 1 1 calc R
H17B H -0.2192 0.3616 0.7726 0.027 Uiso 1 1 calc R
C18 C -0.2905(4) 0.43321(12) 0.71697(10) 0.0173(6) Uani 1 1 d .
H18A H -0.4259 0.4255 0.7190 0.021 Uiso 1 1 calc R
H18B H -0.2597 0.4664 0.7443 0.021 Uiso 1 1 calc R
C19 C -0.3636(3) 0.50753(11) 0.64013(11) 0.0132(6) Uani 1 1 d .
H19A H -0.3834 0.5346 0.6735 0.016 Uiso 1 1 calc R
H19B H -0.4861 0.4918 0.6275 0.016 Uiso 1 1 calc R
C20 C -0.2749(3) 0.54505(12) 0.59164(10) 0.0142(6) Uani 1 1 d .
H20A H -0.2560 0.5185 0.5579 0.017 Uiso 1 1 calc R
H20B H -0.3571 0.5797 0.5807 0.017 Uiso 1 1 calc R
C21 C 0.0108(3) 0.60478(12) 0.56790(11) 0.0160(6) Uani 1 1 d .
H21A H -0.0717 0.6373 0.5524 0.019 Uiso 1 1 calc R
H21B H 0.0443 0.5766 0.5364 0.019 Uiso 1 1 calc R
C22 C 0.1899(3) 0.63486(13) 0.59274(10) 0.0162(6) Uani 1 1 d .
H22A H 0.2706 0.6032 0.6105 0.019 Uiso 1 1 calc R
H22B H 0.1579 0.6660 0.6219 0.019 Uiso 1 1 calc R
C23 C 0.5127(3) 0.70608(12) 0.56315(11) 0.0151(6) Uani 1 1 d .
C24 C 0.6301(4) 0.73741(13) 0.52430(11) 0.0189(6) Uani 1 1 d .
H24 H 0.5995 0.7380 0.4850 0.023 Uiso 1 1 calc R
C25 C 0.7916(4) 0.76764(13) 0.54364(12) 0.0242(7) Uani 1 1 d .
H25 H 0.8686 0.7888 0.5174 0.029 Uiso 1 1 calc R
C26 C 0.8390(4) 0.76654(13) 0.60199(12) 0.0237(7) Uani 1 1 d .
H26 H 0.9476 0.7870 0.6151 0.028 Uiso 1 1 calc R
C27 C 0.7248(4) 0.73494(12) 0.64058(11) 0.0192(6) Uani 1 1 d .
H27 H 0.7574 0.7340 0.6798 0.023 Uiso 1 1 calc R
C28 C 0.5615(4) 0.70438(12) 0.62174(10) 0.0162(6) Uani 1 1 d .
H28 H 0.4856 0.6830 0.6481 0.019 Uiso 1 1 calc R
H4 H -0.112(5) 0.5978(18) 0.6412(15) 0.080 Uiso 1 1 d .
H2 H 0.385(5) 0.0333(19) 0.6576(15) 0.080 Uiso 1 1 d .

loop_
_atom_site_aniso_label
_atom_site_aniso_U_11
_atom_site_aniso_U_22
_atom_site_aniso_U_33
_atom_site_aniso_U_23
_atom_site_aniso_U_13
_atom_site_aniso_U_12
Fe1 0.00923(19) 0.0127(2) 0.00971(18) -0.00079(15) -0.00076(14) 0.00106(15)
Fe2 0.00963(19) 0.0143(2) 0.01190(19) 0.00024(15) -0.00136(15) -0.00110(15)
Cl1 0.0154(3) 0.0216(4) 0.0118(3) 0.0024(3) -0.0026(3) -0.0008(3)
Cl2 0.0153(3) 0.0163(3) 0.0136(3) 0.0010(3) 0.0014(3) -0.0006(3)
Cl3 0.0159(3) 0.0263(4) 0.0145(3) -0.0039(3) 0.0004(3) 0.0009(3)
Cl4 0.0154(3) 0.0227(4) 0.0132(3) -0.0030(3) -0.0026(3) 0.0017(3)
S1 0.0167(3) 0.0236(4) 0.0112(3) -0.0017(3) -0.0003(3) 0.0089(3)
S2 0.0221(4) 0.0350(4) 0.0136(3) 0.0029(3) -0.0017(3) -0.0144(3)
O1 0.0222(10) 0.0136(10) 0.0334(11) -0.0080(9) -0.0001(9) 0.0031(8)
O2 0.0225(11) 0.0149(10) 0.0369(12) 0.0084(9) -0.0048(9) -0.0046(8)
N1 0.0095(10) 0.0082(11) 0.0118(10) -0.0006(9) 0.0003(8) 0.0013(9)
N2 0.0104(11) 0.0107(12) 0.0103(11) 0.0000(9) -0.0008(9) 0.0017(9)
N3 0.0135(11) 0.0121(12) 0.0119(11) -0.0006(9) 0.0000(9) -0.0005(9)
N4 0.0119(11) 0.0148(12) 0.0132(11) 0.0020(9) -0.0009(9) -0.0035(9)
C1 0.0162(14) 0.0208(15) 0.0127(13) -0.0045(11) 0.0027(11) 0.0039(12)
C2 0.0240(16) 0.0263(17) 0.0216(15) -0.0085(13) -0.0021(12) 0.0078(13)
C3 0.0124(14) 0.0131(14) 0.0303(16) 0.0023(12) 0.0009(12) 0.0010(11)
C4 0.0104(13) 0.0137(14) 0.0170(13) 0.0035(11) -0.0009(11) 0.0044(11)
C5 0.0073(12) 0.0122(14) 0.0166(13) 0.0029(11) 0.0014(10) 0.0004(10)
C6 0.0103(13) 0.0138(14) 0.0147(13) 0.0032(11) -0.0040(11) -0.0021(11)
C7 0.0120(13) 0.0136(14) 0.0124(13) -0.0020(11) 0.0004(10) 0.0002(11)
C8 0.0153(13) 0.0131(14) 0.0134(13) -0.0025(11) -0.0012(11) 0.0034(11)
C9 0.0115(13) 0.0094(13) 0.0165(13) 0.0014(11) 0.0011(11) -0.0015(10)
C10 0.0199(14) 0.0125(14) 0.0126(13) -0.0018(11) 0.0013(11) 0.0005(11)
C11 0.0222(14) 0.0117(14) 0.0140(13) 0.0007(11) -0.0055(11) -0.0010(12)
C12 0.0141(14) 0.0105(14) 0.0258(15) 0.0021(12) -0.0036(12) 0.0044(11)
C13 0.0175(14) 0.0112(14) 0.0191(14) -0.0025(11) 0.0049(11) 0.0019(11)
C14 0.0145(13) 0.0139(14) 0.0110(13) 0.0021(11) -0.0008(11) -0.0024(11)
C15 0.0122(13) 0.0131(14) 0.0195(14) -0.0045(11) -0.0016(11) -0.0016(11)
C16 0.0154(14) 0.0134(15) 0.0371(17) -0.0017(13) -0.0023(13) -0.0004(12)
C17 0.0181(14) 0.0251(17) 0.0241(15) 0.0072(13) -0.0037(12) -0.0046(13)
C18 0.0163(14) 0.0208(16) 0.0148(13) 0.0042(11) 0.0020(11) -0.0043(12)
C19 0.0087(13) 0.0110(14) 0.0198(14) -0.0039(11) -0.0008(11) 0.0022(10)
C20 0.0119(13) 0.0127(14) 0.0178(14) 0.0007(11) -0.0027(11) 0.0001(11)
C21 0.0164(14) 0.0140(14) 0.0176(13) 0.0027(11) -0.0008(11) -0.0009(11)
C22 0.0153(14) 0.0186(15) 0.0147(13) 0.0028(11) 0.0001(11) -0.0037(11)
C23 0.0146(13) 0.0127(14) 0.0180(14) 0.0007(11) -0.0034(11) -0.0008(11)
C24 0.0208(15) 0.0203(15) 0.0156(13) 0.0069(12) -0.0031(12) -0.0005(12)
C25 0.0194(15) 0.0223(16) 0.0308(16) 0.0127(13) -0.0007(13) -0.0057(13)
C26 0.0206(15) 0.0186(16) 0.0316(16) 0.0028(13) -0.0117(13) -0.0056(12)
C27 0.0225(15) 0.0167(15) 0.0184(14) 0.0015(12) -0.0070(12) -0.0003(12)
C28 0.0193(14) 0.0148(14) 0.0144(13) 0.0025(11) 0.0008(11) -0.0001(12)

loop_
_atom_type_symbol
_atom_type_description
_atom_type_scat_dispersion_real
_atom_type_scat_dispersion_imag
_atom_type_scat_source
C C 0.0033 0.0016 'International Tables Vol C Tables 4.2.6.8 and 6.1.1.4'
H H 0.0000 0.0000 'International Tables Vol C Tables 4.2.6.8 and 6.1.1.4'
O O 0.0106 0.0060 'International Tables Vol C Tables 4.2.6.8 and 6.1.1.4'
Fe Fe 0.3463 0.8444 'International Tables Vol C Tables 4.2.6.8 and 6.1.1.4'
Cl Cl 0.1484 0.1585 'International Tables Vol C Tables 4.2.6.8 and 6.1.1.4'
S S 0.1246 0.1234 'International Tables Vol C Tables 4.2.6.8 and 6.1.1.4'
N N 0.0061 0.0033 'International Tables Vol C Tables 4.2.6.8 and 6.1.1.4'

loop_
_geom_angle_atom_site_label_1
_geom_angle_atom_site_label_2
_geom_angle_atom_site_label_3
_geom_angle
N2 Fe1 N1 83.30(8)
N2 Fe1 Cl1 114.84(6)
N1 Fe1 Cl1 116.21(5)
N2 Fe1 Cl2 102.15(6)
N1 Fe1 Cl2 110.70(5)
Cl1 Fe1 Cl2 122.14(3)
N4 Fe2 N3 83.52(8)
N4 Fe2 Cl4 113.48(6)
N3 Fe2 Cl4 115.60(5)
N4 Fe2 Cl3 104.20(6)
N3 Fe2 Cl3 111.03(6)
Cl4 Fe2 Cl3 121.89(3)
C9 S1 C8 104.33(11)
C23 S2 C22 104.62(12)
C3 O1 C2 109.35(19)
C17 O2 C16 109.3(2)
C5 N1 C4 109.28(17)
C5 N1 C1 109.50(18)
C4 N1 C1 106.89(19)
C5 N1 Fe1 105.47(14)
C4 N1 Fe1 112.10(14)
C1 N1 Fe1 113.56(14)
C7 N2 C6 112.06(18)
C7 N2 Fe1 117.11(15)
C6 N2 Fe1 103.96(14)
C18 N3 C19 109.13(19)
C18 N3 C15 107.66(19)
C19 N3 C15 108.89(18)
C18 N3 Fe2 114.75(14)
C19 N3 Fe2 105.00(14)
C15 N3 Fe2 111.26(15)
C21 N4 C20 111.70(18)
C21 N4 Fe2 117.35(16)
C20 N4 Fe2 103.95(15)
N1 C1 C2 110.7(2)
O1 C2 C1 111.6(2)
O1 C3 C4 111.2(2)
N1 C4 C3 111.38(19)
N1 C5 C6 110.56(19)
N2 C6 C5 108.15(18)
N2 C7 C8 110.64(18)
C7 C8 S1 107.19(16)
C10 C9 C14 119.6(2)
C10 C9 S1 124.84(19)
C14 C9 S1 115.51(17)
C9 C10 C11 119.9(2)
C12 C11 C10 120.5(2)
C11 C12 C13 119.6(2)
C14 C13 C12 120.5(2)
C13 C14 C9 119.9(2)
N3 C15 C16 110.69(19)
O2 C16 C15 111.5(2)
O2 C17 C18 111.5(2)
N3 C18 C17 110.8(2)
N3 C19 C20 110.96(19)
N4 C20 C19 107.75(19)
N4 C21 C22 110.56(19)
C21 C22 S2 106.22(16)
C28 C23 C24 119.4(2)
C28 C23 S2 125.2(2)
C24 C23 S2 115.42(18)
C25 C24 C23 120.6(2)
C26 C25 C24 120.1(3)
C27 C26 C25 119.7(2)
C26 C27 C28 120.9(2)
C23 C28 C27 119.4(2)

loop_
_geom_bond_atom_site_label_1
_geom_bond_atom_site_label_2
_geom_bond_distance
Fe1 N2 2.135(2)
Fe1 N1 2.1689(19)
Fe1 Cl1 2.2401(7)
Fe1 Cl2 2.2456(7)
Fe2 N4 2.131(2)
Fe2 N3 2.172(2)
Fe2 Cl4 2.2433(7)
Fe2 Cl3 2.2443(7)
S1 C9 1.765(2)
S1 C8 1.802(2)
S2 C23 1.761(2)
S2 C22 1.802(2)
O1 C3 1.420(3)
O1 C2 1.426(3)
O2 C17 1.420(3)
O2 C16 1.425(3)
N1 C5 1.483(3)
N1 C4 1.491(3)
N1 C1 1.491(3)
N2 C7 1.472(3)
N2 C6 1.483(3)
N3 C18 1.486(3)
N3 C19 1.490(3)
N3 C15 1.488(3)
N4 C21 1.468(3)
N4 C20 1.487(3)
C1 C2 1.507(4)
C3 C4 1.507(3)
C5 C6 1.510(3)
C7 C8 1.520(3)
C9 C10 1.384(3)
C9 C14 1.397(3)
C10 C11 1.393(3)
C11 C12 1.376(3)
C12 C13 1.388(3)
C13 C14 1.378(3)
C15 C16 1.511(3)
C17 C18 1.513(4)
C19 C20 1.509(3)
C21 C22 1.525(3)
C23 C28 1.391(3)
C23 C24 1.391(4)
C24 C25 1.379(4)
C25 C26 1.383(4)
C26 C27 1.376(4)
C27 C28 1.390(3)
